data_4312518
loop_
_publ_author_name
'Magdalena M. Makowska-Grzyska'
'Ewa Szajna'
'Crystal Shipley'
'Atta M. Arif'
'Michael H. Mitchell'
'Jason A. Halfen'
'Lisa M. Berreau'

_publ_section_title
;
 First Row Divalent Transition Metal Complexes of Aryl-Appended
 Tris((pyridyl)methyl)amine Ligands: Syntheses, Structures,
 Electrochemistry, and Hydroxamate Binding Properties
;
_journal_name_full 'Inorganic Chemistry'
_journal_page_first 7472
_journal_page_last 7488
_journal_paper_doi 10.1021/ic034810y
_journal_volume 42
_journal_year 2003
_chemical_formula_sum 'C36 H35 Cl2 N7 O8 Zn'
_chemical_formula_weight 829.98
_chemical_name_systematic
;
 ?
;
_space_group_IT_number 14
_symmetry_cell_setting monoclinic
_symmetry_space_group_name_Hall '-P 2ybc'
_symmetry_space_group_name_H-M 'P 1 21/c 1'
_atom_sites_solution_hydrogens geom
_atom_sites_solution_primary direct
_atom_sites_solution_secondary difmap
_audit_creation_method SHELXL-97
_cell_angle_alpha 90.00
_cell_angle_beta 94.5087(5)
_cell_angle_gamma 90.00
_cell_formula_units_Z 4
_cell_length_a 13.6463(2)
_cell_length_b 19.2789(3)
_cell_length_c 14.2590(2)
_cell_measurement_reflns_used 8111
_cell_measurement_temperature 150(1)
_cell_measurement_theta_max 27.485
_cell_measurement_theta_min 1.018
_cell_volume 3739.73(10)
_computing_cell_refinement DENZO-SMN
_computing_data_collection 'Nonius COLLECT'
_computing_data_reduction DENZO-SMN
_computing_molecular_graphics 'WinGX, Ortep3'
_computing_structure_refinement 'SHELXL-97 (Sheldrick, 1997)'
_computing_structure_solution SIR97
_diffrn_ambient_temperature 150(1)
_diffrn_measured_fraction_theta_full 0.993
_diffrn_measured_fraction_theta_max 0.993
_diffrn_measurement_device_type 'Nonus KappaCCD Diffractometer'
_diffrn_measurement_method 'Phi plus Omega scan'
_diffrn_radiation_monochromator graphite
_diffrn_radiation_source 'fine-focus sealed tube'
_diffrn_radiation_type MoK\a
_diffrn_radiation_wavelength 0.71073
_diffrn_reflns_av_R_equivalents 0.0181
_diffrn_reflns_av_sigmaI/netI 0.0346
_diffrn_reflns_limit_h_max 17
_diffrn_reflns_limit_h_min -17
_diffrn_reflns_limit_k_max 24
_diffrn_reflns_limit_k_min -23
_diffrn_reflns_limit_l_max 18
_diffrn_reflns_limit_l_min -18
_diffrn_reflns_number 15122
_diffrn_reflns_theta_full 27.50
_diffrn_reflns_theta_max 27.50
_diffrn_reflns_theta_min 2.87
_diffrn_standards_decay_% <2.0
_exptl_absorpt_coefficient_mu 0.861
_exptl_absorpt_correction_T_max 0.7946
_exptl_absorpt_correction_T_min 0.7246
_exptl_absorpt_correction_type multi-scan
_exptl_absorpt_process_details 'DENZO-SMN (Otwinowski & Minor, 1997)'
_exptl_crystal_colour colorless
_exptl_crystal_density_diffrn 1.474
_exptl_crystal_density_method 'not measured'
_exptl_crystal_description prism
_exptl_crystal_F_000 1712
_exptl_crystal_size_max 0.40
_exptl_crystal_size_mid 0.38
_exptl_crystal_size_min 0.28
_refine_diff_density_max 0.634
_refine_diff_density_min -0.575
_refine_diff_density_rms 0.060
_refine_ls_extinction_coef 0.0023(4)
_refine_ls_extinction_expression Fc^*^=kFc[1+0.001xFc^2^\l^3^/sin(2\q)]^-1/4^
_refine_ls_extinction_method SHELXL
_refine_ls_goodness_of_fit_ref 1.026
_refine_ls_hydrogen_treatment mixed
_refine_ls_matrix_type full
_refine_ls_number_parameters 617
_refine_ls_number_reflns 8530
_refine_ls_number_restraints 0
_refine_ls_restrained_S_all 1.026
_refine_ls_R_factor_all 0.0479
_refine_ls_R_factor_gt 0.0367
_refine_ls_shift/su_max 0.004
_refine_ls_shift/su_mean 0.000
_refine_ls_structure_factor_coef Fsqd
_refine_ls_weighting_details 'calc w=1/[\s^2^(Fo^2^)+(0.0405P)^2^+3.4397P] where P=(Fo^2^+2Fc^2^)/3'
_refine_ls_weighting_scheme calc
_refine_ls_wR_factor_gt 0.0890
_refine_ls_wR_factor_ref 0.0958
_reflns_number_gt 7177
_reflns_number_total 8530
_reflns_threshold_expression >2sigma(I)
_cod_data_source_file ic034810ysi20030712_122956_05.cif
_cod_data_source_block usu061(4(2CH3CN)
_cod_depositor_comments
;
The following automatic conversions were performed:

'_exptl_absorpt_correction_type' value 'Multi-scan' changed to
'multi-scan' according to the built-in table from CIF Core dictionary
named 'cif_core.dic' version 2.4.1 from 2010-06-29.

Automatic conversion script
Id: cif_fix_values 1646 2011-03-28 12:23:43Z adriana 
;
_cod_original_sg_symbol_H-M 'P 21/c'
_cod_database_code 4312518

loop_
_symmetry_equiv_pos_as_xyz
'x, y, z'
'-x, y+1/2, -z+1/2'
'-x, -y, -z'
'x, -y-1/2, z-1/2'

loop_
_atom_site_label
_atom_site_type_symbol
_atom_site_fract_x
_atom_site_fract_y
_atom_site_fract_z
_atom_site_U_iso_or_equiv
_atom_site_adp_type
_atom_site_occupancy
_atom_site_symmetry_multiplicity
_atom_site_calc_flag
_atom_site_refinement_flags
_atom_site_disorder_assembly
_atom_site_disorder_group
Zn1 Zn 0.793685(15) 0.095527(11) 0.834386(15) 0.01775(8) Uani 1 1 d . . .
Cl1 Cl 0.76320(4) 0.05552(3) 0.41133(4) 0.03393(13) Uani 1 1 d . . .
Cl2 Cl 0.43227(4) 0.20625(3) 0.90899(4) 0.03529(14) Uani 1 1 d . . .
O1 O 0.7565(2) 0.00348(15) 0.34171(18) 0.0906(9) Uani 1 1 d . A .
O2 O 0.8346(2) 0.10843(12) 0.3901(2) 0.0595(9) Uani 0.834(5) 1 d P A 1
O3 O 0.7960(3) 0.0257(2) 0.4982(2) 0.0890(13) Uani 0.834(5) 1 d P A 1
O4 O 0.6725(2) 0.08911(17) 0.4215(3) 0.0960(15) Uani 0.834(5) 1 d P A 1
O5 O 0.47334(15) 0.27475(9) 0.91505(13) 0.0481(5) Uani 1 1 d . B .
O6 O 0.34948(14) 0.20022(11) 0.96368(16) 0.0566(5) Uani 1 1 d . B .
O7 O 0.4076(2) 0.18659(18) 0.81488(16) 0.0872(12) Uani 0.921(5) 1 d P B 1
O8 O 0.50729(14) 0.15820(10) 0.94979(17) 0.0467(7) Uani 0.921(5) 1 d P B 1
O2' O 0.7559(15) 0.1050(10) 0.3478(13) 0.089(6) Uiso 0.166(5) 1 d P A 2
O3' O 0.839(2) 0.0104(15) 0.439(2) 0.142(10) Uiso 0.166(5) 1 d P A 2
O4' O 0.6753(11) 0.0408(9) 0.4686(11) 0.071(5) Uiso 0.166(5) 1 d P A 2
O7' O 0.3479(18) 0.2361(13) 0.8275(17) 0.044(7) Uiso 0.079(5) 1 d P B 2
O8' O 0.4816(19) 0.1598(14) 0.873(2) 0.051(8) Uiso 0.079(5) 1 d P B 2
N1 N 0.71199(12) 0.16405(9) 0.75035(11) 0.0223(3) Uani 1 1 d . . .
N2 N 0.81020(11) 0.18831(8) 0.91994(11) 0.0197(3) Uani 1 1 d . . .
N3 N 0.94961(12) 0.10413(8) 0.86161(11) 0.0205(3) Uani 1 1 d . . .
N4 N 0.71993(11) 0.06709(8) 0.95023(11) 0.0186(3) Uani 1 1 d . . .
N5 N 0.79233(12) 0.01550(9) 0.73750(12) 0.0246(4) Uani 1 1 d . . .
N6 N 0.1691(3) 0.29781(17) 1.0526(3) 0.0821(10) Uani 1 1 d . . .
N7 N 0.91619(18) 0.19053(14) 0.65088(17) 0.0497(6) Uani 1 1 d . . .
C1 C 0.67965(15) 0.15389(12) 0.65969(14) 0.0267(4) Uani 1 1 d . . .
C2 C 0.62115(16) 0.20145(13) 0.60978(16) 0.0321(5) Uani 1 1 d . . .
C3 C 0.59646(16) 0.26227(13) 0.65385(17) 0.0342(5) Uani 1 1 d . . .
C4 C 0.63079(16) 0.27371(12) 0.74636(16) 0.0302(5) Uani 1 1 d . . .
C5 C 0.68781(14) 0.22327(10) 0.79371(14) 0.0231(4) Uani 1 1 d . . .
C6 C 0.72081(15) 0.22969(11) 0.89672(15) 0.0232(4) Uani 1 1 d . . .
C7 C 0.89966(15) 0.22292(10) 0.89309(16) 0.0240(4) Uani 1 1 d . . .
C8 C 0.97796(14) 0.17080(10) 0.87403(14) 0.0226(4) Uani 1 1 d . . .
C9 C 1.07440(15) 0.19210(12) 0.86679(16) 0.0298(5) Uani 1 1 d . . .
C10 C 1.14295(16) 0.14390(13) 0.84284(17) 0.0354(5) Uani 1 1 d . . .
C11 C 1.11538(16) 0.07524(13) 0.83294(17) 0.0324(5) Uani 1 1 d . . .
C12 C 1.01877(14) 0.05586(11) 0.84515(14) 0.0235(4) Uani 1 1 d . . .
C13 C 0.98956(14) -0.01805(11) 0.84401(14) 0.0246(4) Uani 1 1 d . . .
C14 C 0.92463(15) -0.04320(11) 0.90683(15) 0.0264(4) Uani 1 1 d . . .
C15 C 0.89659(18) -0.11273(12) 0.90476(17) 0.0333(5) Uani 1 1 d . . .
C16 C 0.93445(19) -0.15758(13) 0.84102(19) 0.0404(6) Uani 1 1 d . . .
C17 C 0.99998(19) -0.13322(13) 0.78005(19) 0.0408(6) Uani 1 1 d . . .
C18 C 1.02807(17) -0.06417(13) 0.78085(17) 0.0325(5) Uani 1 1 d . . .
C19 C 0.81883(15) 0.16319(10) 1.01777(14) 0.0221(4) Uani 1 1 d . . .
C20 C 0.75046(13) 0.10255(10) 1.02905(13) 0.0196(4) Uani 1 1 d . . .
C21 C 0.72146(14) 0.08377(11) 1.11660(14) 0.0234(4) Uani 1 1 d . . .
C22 C 0.66061(15) 0.02689(12) 1.12346(15) 0.0268(4) Uani 1 1 d . . .
C23 C 0.62691(15) -0.00810(11) 1.04261(15) 0.0257(4) Uani 1 1 d . . .
C24 C 0.65639(13) 0.01361(10) 0.95606(14) 0.0207(4) Uani 1 1 d . . .
C25 C 0.61561(14) -0.01769(11) 0.86638(14) 0.0240(4) Uani 1 1 d . . .
C26 C 0.57105(14) 0.02472(12) 0.79630(15) 0.0265(4) Uani 1 1 d . . .
C27 C 0.53274(16) -0.00421(13) 0.71168(16) 0.0330(5) Uani 1 1 d . . .
C28 C 0.53963(18) -0.07528(14) 0.69718(18) 0.0382(5) Uani 1 1 d . . .
C29 C 0.58269(18) -0.11750(13) 0.76694(18) 0.0374(5) Uani 1 1 d . . .
C30 C 0.61993(17) -0.08946(11) 0.85235(17) 0.0305(5) Uani 1 1 d . . .
C31 C 0.78685(16) -0.03131(12) 0.68923(15) 0.0292(5) Uani 1 1 d . . .
C32 C 0.7807(2) -0.09214(14) 0.6283(2) 0.0488(7) Uani 1 1 d . . .
H32A H 0.8399 -0.0949 0.5936 0.073 Uiso 1 1 calc R . .
H32B H 0.7226 -0.0884 0.5836 0.073 Uiso 1 1 calc R . .
H32C H 0.7757 -0.1340 0.6666 0.073 Uiso 1 1 calc R . .
C33 C 0.2469(3) 0.31590(17) 1.0757(2) 0.0598(9) Uani 1 1 d . . .
C34 C 0.3447(3) 0.3423(2) 1.1008(2) 0.0735(10) Uani 1 1 d . . .
H34A H 0.3866 0.3333 1.0493 0.110 Uiso 1 1 calc R . .
H34B H 0.3724 0.3191 1.1580 0.110 Uiso 1 1 calc R . .
H34C H 0.3414 0.3924 1.1119 0.110 Uiso 1 1 calc R . .
C35 C 0.95468(19) 0.14416(15) 0.62123(17) 0.0403(6) Uani 1 1 d . . .
C36 C 1.0037(2) 0.08405(17) 0.5841(2) 0.0554(7) Uani 1 1 d . . .
H36A H 1.0727 0.0835 0.6089 0.083 Uiso 1 1 calc R . .
H36B H 1.0000 0.0867 0.5153 0.083 Uiso 1 1 calc R . .
H36C H 0.9712 0.0416 0.6032 0.083 Uiso 1 1 calc R . .
H1 H 0.7010(17) 0.1102(13) 0.6297(17) 0.025(6) Uiso 1 1 d . . .
H2 H 0.5992(18) 0.1914(13) 0.5454(19) 0.035(7) Uiso 1 1 d . . .
H3 H 0.5571(19) 0.2950(14) 0.6204(18) 0.035(7) Uiso 1 1 d . . .
H4 H 0.6156(18) 0.3143(14) 0.7775(18) 0.033(7) Uiso 1 1 d . . .
H6A H 0.7287(17) 0.2745(13) 0.9129(16) 0.025(6) Uiso 1 1 d . . .
H6B H 0.6684(17) 0.2113(12) 0.9317(16) 0.025(6) Uiso 1 1 d . . .
H7A H 0.9264(17) 0.2561(13) 0.9409(17) 0.028(6) Uiso 1 1 d . . .
H7B H 0.8828(18) 0.2484(13) 0.8370(18) 0.032(6) Uiso 1 1 d . . .
H9 H 1.0910(18) 0.2406(14) 0.8742(17) 0.032(6) Uiso 1 1 d . . .
H10 H 1.206(2) 0.1573(14) 0.8359(19) 0.042(7) Uiso 1 1 d . . .
H11 H 1.163(2) 0.0402(14) 0.8207(18) 0.037(7) Uiso 1 1 d . . .
H14 H 0.8999(18) -0.0113(13) 0.9535(17) 0.030(6) Uiso 1 1 d . . .
H15 H 0.850(2) -0.1286(14) 0.9492(18) 0.037(7) Uiso 1 1 d . . .
H16 H 0.917(2) -0.2045(17) 0.841(2) 0.054(8) Uiso 1 1 d . . .
H17 H 1.025(2) -0.1629(17) 0.734(2) 0.062(9) Uiso 1 1 d . . .
H18 H 1.072(2) -0.0482(14) 0.7402(19) 0.037(7) Uiso 1 1 d . . .
H19A H 0.8836(18) 0.1468(12) 1.0326(16) 0.027(6) Uiso 1 1 d . . .
H19B H 0.8033(16) 0.1984(12) 1.0612(17) 0.024(6) Uiso 1 1 d . . .
H21 H 0.7433(17) 0.1083(12) 1.1662(16) 0.020(5) Uiso 1 1 d . . .
H22 H 0.6410(18) 0.0122(13) 1.1836(17) 0.032(6) Uiso 1 1 d . . .
H23 H 0.5848(19) -0.0445(14) 1.0455(18) 0.035(7) Uiso 1 1 d . . .
H26 H 0.5642(17) 0.0742(13) 0.8059(16) 0.024(6) Uiso 1 1 d . . .
H27 H 0.503(2) 0.0262(15) 0.665(2) 0.047(8) Uiso 1 1 d . . .
H28 H 0.513(2) -0.0935(14) 0.640(2) 0.045(8) Uiso 1 1 d . . .
H29 H 0.5831(19) -0.1660(15) 0.7573(19) 0.039(7) Uiso 1 1 d . . .
H30 H 0.6519(18) -0.1173(13) 0.9029(18) 0.032(6) Uiso 1 1 d . . .

loop_
_atom_site_aniso_label
_atom_site_aniso_U_11
_atom_site_aniso_U_22
_atom_site_aniso_U_33
_atom_site_aniso_U_23
_atom_site_aniso_U_13
_atom_site_aniso_U_12
Zn1 0.01823(12) 0.01766(12) 0.01744(12) -0.00041(8) 0.00189(8) -0.00080(8)
Cl1 0.0381(3) 0.0366(3) 0.0267(3) -0.0001(2) 0.0004(2) 0.0067(2)
Cl2 0.0380(3) 0.0406(3) 0.0271(3) -0.0040(2) 0.0012(2) -0.0133(2)
O1 0.127(2) 0.0835(19) 0.0637(16) -0.0352(14) 0.0217(15) -0.0255(17)
O2 0.0658(19) 0.0396(13) 0.0773(19) -0.0039(12) 0.0312(14) -0.0140(11)
O3 0.110(3) 0.114(3) 0.0384(16) 0.0252(17) -0.0194(16) -0.008(2)
O4 0.0398(16) 0.065(2) 0.183(4) -0.005(2) 0.0129(19) 0.0120(14)
O5 0.0619(12) 0.0335(9) 0.0472(11) 0.0090(8) -0.0070(9) -0.0124(8)
O6 0.0430(11) 0.0575(13) 0.0721(14) 0.0075(11) 0.0214(10) 0.0017(9)
O7 0.119(3) 0.109(3) 0.0311(13) -0.0172(14) -0.0111(13) -0.043(2)
O8 0.0338(11) 0.0360(11) 0.0702(16) -0.0001(10) 0.0028(9) 0.0008(8)
N1 0.0217(8) 0.0237(8) 0.0216(8) 0.0037(7) 0.0025(6) -0.0014(6)
N2 0.0207(8) 0.0182(8) 0.0204(8) 0.0007(6) 0.0022(6) -0.0014(6)
N3 0.0190(8) 0.0229(8) 0.0196(8) 0.0006(6) 0.0012(6) -0.0005(6)
N4 0.0178(7) 0.0174(8) 0.0207(8) -0.0003(6) 0.0034(6) -0.0008(6)
N5 0.0221(8) 0.0288(9) 0.0227(8) -0.0026(7) 0.0001(6) 0.0029(7)
N6 0.085(2) 0.0592(19) 0.108(3) -0.0017(18) 0.046(2) -0.0066(17)
N7 0.0457(13) 0.0564(15) 0.0476(13) 0.0043(12) 0.0076(10) -0.0052(11)
C1 0.0257(10) 0.0326(11) 0.0218(10) 0.0045(8) 0.0014(8) -0.0032(8)
C2 0.0278(11) 0.0431(13) 0.0249(11) 0.0112(10) -0.0007(8) -0.0041(9)
C3 0.0270(11) 0.0394(13) 0.0360(12) 0.0174(10) 0.0012(9) 0.0037(9)
C4 0.0269(11) 0.0279(11) 0.0364(12) 0.0085(9) 0.0061(9) 0.0048(9)
C5 0.0183(9) 0.0239(10) 0.0275(10) 0.0049(8) 0.0051(7) -0.0012(7)
C6 0.0248(10) 0.0171(9) 0.0280(10) -0.0007(8) 0.0040(8) 0.0026(8)
C7 0.0242(10) 0.0173(9) 0.0307(11) 0.0011(8) 0.0037(8) -0.0061(7)
C8 0.0228(10) 0.0238(10) 0.0210(9) 0.0021(8) -0.0003(7) -0.0035(8)
C9 0.0234(10) 0.0320(12) 0.0337(12) 0.0033(9) 0.0000(8) -0.0086(9)
C10 0.0172(10) 0.0471(14) 0.0419(13) 0.0050(11) 0.0029(9) -0.0050(9)
C11 0.0210(10) 0.0405(13) 0.0357(12) 0.0004(10) 0.0016(8) 0.0043(9)
C12 0.0204(9) 0.0279(10) 0.0220(10) 0.0005(8) 0.0002(7) 0.0028(8)
C13 0.0223(10) 0.0257(10) 0.0250(10) -0.0008(8) -0.0032(7) 0.0059(8)
C14 0.0269(10) 0.0266(10) 0.0248(10) 0.0014(8) -0.0030(8) 0.0041(8)
C15 0.0343(12) 0.0286(11) 0.0354(12) 0.0070(9) -0.0072(9) 0.0019(9)
C16 0.0436(14) 0.0251(12) 0.0501(15) -0.0021(11) -0.0106(11) 0.0040(10)
C17 0.0416(14) 0.0332(13) 0.0468(15) -0.0118(11) -0.0024(11) 0.0127(10)
C18 0.0267(11) 0.0357(12) 0.0351(12) -0.0043(10) 0.0017(9) 0.0092(9)
C19 0.0246(10) 0.0218(10) 0.0198(9) -0.0022(8) 0.0014(7) -0.0024(8)
C20 0.0180(9) 0.0188(9) 0.0220(9) -0.0009(7) 0.0019(7) 0.0031(7)
C21 0.0230(10) 0.0286(10) 0.0185(9) -0.0003(8) 0.0010(7) 0.0042(8)
C22 0.0233(10) 0.0339(11) 0.0240(10) 0.0068(9) 0.0065(8) 0.0026(8)
C23 0.0222(10) 0.0247(10) 0.0306(11) 0.0051(8) 0.0055(8) -0.0025(8)
C24 0.0184(9) 0.0185(9) 0.0256(10) 0.0010(7) 0.0039(7) 0.0000(7)
C25 0.0205(9) 0.0261(10) 0.0259(10) -0.0010(8) 0.0060(7) -0.0067(8)
C26 0.0196(9) 0.0299(11) 0.0302(11) -0.0013(9) 0.0036(8) -0.0041(8)
C27 0.0258(11) 0.0434(13) 0.0292(11) -0.0005(10) -0.0008(8) -0.0053(9)
C28 0.0348(12) 0.0462(14) 0.0334(13) -0.0127(11) 0.0013(9) -0.0144(11)
C29 0.0397(13) 0.0296(12) 0.0433(14) -0.0107(10) 0.0069(10) -0.0139(10)
C30 0.0319(11) 0.0258(11) 0.0344(12) -0.0009(9) 0.0065(9) -0.0083(9)
C31 0.0280(11) 0.0339(12) 0.0255(10) -0.0050(9) 0.0007(8) 0.0041(9)
C32 0.0551(17) 0.0455(15) 0.0453(15) -0.0241(12) 0.0008(12) 0.0032(12)
C33 0.074(2) 0.0461(17) 0.063(2) 0.0152(15) 0.0314(17) 0.0113(16)
C34 0.077(2) 0.092(3) 0.0487(19) -0.0043(18) -0.0107(16) 0.019(2)
C35 0.0381(13) 0.0495(15) 0.0329(13) 0.0057(11) 0.0003(10) -0.0086(12)
C36 0.0526(17) 0.0580(19) 0.0551(18) -0.0028(14) 0.0014(13) 0.0012(14)

loop_
_atom_type_symbol
_atom_type_description
_atom_type_scat_dispersion_real
_atom_type_scat_dispersion_imag
_atom_type_scat_source
C C 0.0033 0.0016 'International Tables Vol C Tables 4.2.6.8 and 6.1.1.4'
H H 0.0000 0.0000 'International Tables Vol C Tables 4.2.6.8 and 6.1.1.4'
N N 0.0061 0.0033 'International Tables Vol C Tables 4.2.6.8 and 6.1.1.4'
O O 0.0106 0.0060 'International Tables Vol C Tables 4.2.6.8 and 6.1.1.4'
Cl Cl 0.1484 0.1585 'International Tables Vol C Tables 4.2.6.8 and 6.1.1.4'
Zn Zn 0.2839 1.4301 'International Tables Vol C Tables 4.2.6.8 and 6.1.1.4'

loop_
_geom_angle_atom_site_label_1
_geom_angle_atom_site_label_2
_geom_angle_atom_site_label_3
_geom_angle
_geom_angle_site_symmetry_1
_geom_angle_site_symmetry_3
_geom_angle_publ_flag
N1 Zn1 N5 96.56(7) . . ?
N1 Zn1 N4 111.08(6) . . ?
N5 Zn1 N4 110.79(7) . . ?
N1 Zn1 N3 122.88(6) . . ?
N5 Zn1 N3 97.78(6) . . ?
N4 Zn1 N3 114.45(6) . . ?
N1 Zn1 N2 79.92(6) . . ?
N5 Zn1 N2 170.41(6) . . ?
N4 Zn1 N2 78.78(6) . . ?
N3 Zn1 N2 77.05(6) . . ?
O2' Cl1 O3' 131.7(15) . . ?
O2' Cl1 O3 154.9(9) . . ?
O3' Cl1 O3 46.6(13) . . ?
O2' Cl1 O1 91.9(8) . . ?
O3' Cl1 O1 76.2(13) . . ?
O3 Cl1 O1 109.1(2) . . ?
O2' Cl1 O4 73.7(9) . . ?
O3' Cl1 O4 154.0(13) . . ?
O3 Cl1 O4 108.5(3) . . ?
O1 Cl1 O4 112.9(2) . . ?
O2' Cl1 O2 50.6(9) . . ?
O3' Cl1 O2 90.0(12) . . ?
O3 Cl1 O2 107.3(2) . . ?
O1 Cl1 O2 111.04(16) . . ?
O4 Cl1 O2 107.76(18) . . ?
O2' Cl1 O4' 118.9(11) . . ?
O3' Cl1 O4' 109.4(14) . . ?
O3 Cl1 O4' 70.2(6) . . ?
O1 Cl1 O4' 103.5(6) . . ?
O4 Cl1 O4' 45.7(6) . . ?
O2 Cl1 O4' 143.6(6) . . ?
O8' Cl2 O7 61.2(13) . . ?
O8' Cl2 O6 129.6(12) . . ?
O7 Cl2 O6 111.01(17) . . ?
O8' Cl2 O5 117.6(12) . . ?
O7 Cl2 O5 111.57(15) . . ?
O6 Cl2 O5 111.37(13) . . ?
O8' Cl2 O8 47.7(13) . . ?
O7 Cl2 O8 108.34(18) . . ?
O6 Cl2 O8 106.84(13) . . ?
O5 Cl2 O8 107.48(12) . . ?
O8' Cl2 O7' 109.2(15) . . ?
O7 Cl2 O7' 48.1(8) . . ?
O6 Cl2 O7' 82.9(8) . . ?
O5 Cl2 O7' 88.2(8) . . ?
O8 Cl2 O7' 156.1(9) . . ?
Cl1 O1 O3' 51.4(10) . . ?
Cl1 O3' O1 52.4(10) . . ?
C1 N1 C5 119.24(18) . . ?
C1 N1 Zn1 126.05(15) . . ?
C5 N1 Zn1 114.68(13) . . ?
C7 N2 C19 112.97(15) . . ?
C7 N2 C6 112.71(15) . . ?
C19 N2 C6 113.21(15) . . ?
C7 N2 Zn1 106.27(12) . . ?
C19 N2 Zn1 105.00(11) . . ?
C6 N2 Zn1 105.83(12) . . ?
C8 N3 C12 118.62(17) . . ?
C8 N3 Zn1 111.61(12) . . ?
C12 N3 Zn1 127.59(13) . . ?
C20 N4 C24 119.39(16) . . ?
C20 N4 Zn1 113.01(12) . . ?
C24 N4 Zn1 127.10(13) . . ?
C31 N5 Zn1 174.26(18) . . ?
N1 C1 C2 122.1(2) . . ?
N1 C1 H1 116.7(14) . . ?
C2 C1 H1 121.1(14) . . ?
C1 C2 C3 118.8(2) . . ?
C1 C2 H2 118.9(16) . . ?
C3 C2 H2 122.3(15) . . ?
C4 C3 C2 119.5(2) . . ?
C4 C3 H3 121.1(16) . . ?
C2 C3 H3 119.5(16) . . ?
C3 C4 C5 119.2(2) . . ?
C3 C4 H4 121.2(16) . . ?
C5 C4 H4 119.6(16) . . ?
N1 C5 C4 121.2(2) . . ?
N1 C5 C6 116.75(17) . . ?
C4 C5 C6 122.00(19) . . ?
N2 C6 C5 110.68(16) . . ?
N2 C6 H6A 112.5(15) . . ?
C5 C6 H6A 110.4(15) . . ?
N2 C6 H6B 108.5(14) . . ?
C5 C6 H6B 107.2(14) . . ?
H6A C6 H6B 107(2) . . ?
N2 C7 C8 111.10(16) . . ?
N2 C7 H7A 112.7(14) . . ?
C8 C7 H7A 109.2(14) . . ?
N2 C7 H7B 107.7(15) . . ?
C8 C7 H7B 108.7(15) . . ?
H7A C7 H7B 107(2) . . ?
N3 C8 C9 122.32(19) . . ?
N3 C8 C7 117.30(17) . . ?
C9 C8 C7 120.35(18) . . ?
C10 C9 C8 118.9(2) . . ?
C10 C9 H9 121.4(15) . . ?
C8 C9 H9 119.5(15) . . ?
C9 C10 C11 119.1(2) . . ?
C9 C10 H10 120.1(18) . . ?
C11 C10 H10 120.8(18) . . ?
C10 C11 C12 119.8(2) . . ?
C10 C11 H11 120.7(16) . . ?
C12 C11 H11 119.5(16) . . ?
N3 C12 C11 120.96(19) . . ?
N3 C12 C13 118.12(17) . . ?
C11 C12 C13 120.88(19) . . ?
C14 C13 C18 118.9(2) . . ?
C14 C13 C12 120.77(18) . . ?
C18 C13 C12 120.4(2) . . ?
C15 C14 C13 120.5(2) . . ?
C15 C14 H14 120.5(14) . . ?
C13 C14 H14 119.0(14) . . ?
C16 C15 C14 119.9(2) . . ?
C16 C15 H15 121.6(16) . . ?
C14 C15 H15 118.5(16) . . ?
C17 C16 C15 119.7(2) . . ?
C17 C16 H16 120.7(19) . . ?
C15 C16 H16 119.5(19) . . ?
C16 C17 C18 121.0(2) . . ?
C16 C17 H17 121(2) . . ?
C18 C17 H17 118(2) . . ?
C17 C18 C13 119.9(2) . . ?
C17 C18 H18 120.7(17) . . ?
C13 C18 H18 119.4(17) . . ?
N2 C19 C20 110.55(15) . . ?
N2 C19 H19A 109.0(14) . . ?
C20 C19 H19A 106.9(15) . . ?
N2 C19 H19B 112.1(14) . . ?
C20 C19 H19B 108.1(14) . . ?
H19A C19 H19B 110(2) . . ?
N4 C20 C21 121.65(18) . . ?
N4 C20 C19 117.04(16) . . ?
C21 C20 C19 121.31(18) . . ?
C22 C21 C20 119.07(19) . . ?
C22 C21 H21 122.3(15) . . ?
C20 C21 H21 118.6(15) . . ?
C23 C22 C21 119.32(19) . . ?
C23 C22 H22 120.1(15) . . ?
C21 C22 H22 120.5(15) . . ?
C22 C23 C24 119.48(19) . . ?
C22 C23 H23 120.5(16) . . ?
C24 C23 H23 120.0(16) . . ?
N4 C24 C23 120.96(18) . . ?
N4 C24 C25 117.12(17) . . ?
C23 C24 C25 121.83(18) . . ?
C26 C25 C30 119.9(2) . . ?
C26 C25 C24 119.53(18) . . ?
C30 C25 C24 120.56(19) . . ?
C27 C26 C25 119.9(2) . . ?
C27 C26 H26 118.9(14) . . ?
C25 C26 H26 121.1(14) . . ?
C28 C27 C26 119.9(2) . . ?
C28 C27 H27 122.3(18) . . ?
C26 C27 H27 117.8(18) . . ?
C29 C28 C27 120.3(2) . . ?
C29 C28 H28 121.5(17) . . ?
C27 C28 H28 118.2(17) . . ?
C28 C29 C30 120.5(2) . . ?
C28 C29 H29 119.0(16) . . ?
C30 C29 H29 120.4(16) . . ?
C29 C30 C25 119.5(2) . . ?
C29 C30 H30 123.1(15) . . ?
C25 C30 H30 117.4(15) . . ?
N5 C31 C32 179.1(3) . . ?
C31 C32 H32A 109.5 . . ?
C31 C32 H32B 109.5 . . ?
H32A C32 H32B 109.5 . . ?
C31 C32 H32C 109.5 . . ?
H32A C32 H32C 109.5 . . ?
H32B C32 H32C 109.5 . . ?
N6 C33 C34 176.4(4) . . ?
C33 C34 H34A 109.5 . . ?
C33 C34 H34B 109.5 . . ?
H34A C34 H34B 109.5 . . ?
C33 C34 H34C 109.5 . . ?
H34A C34 H34C 109.5 . . ?
H34B C34 H34C 109.5 . . ?
N7 C35 C36 179.3(3) . . ?
C35 C36 H36A 109.5 . . ?
C35 C36 H36B 109.5 . . ?
H36A C36 H36B 109.5 . . ?
C35 C36 H36C 109.5 . . ?
H36A C36 H36C 109.5 . . ?
H36B C36 H36C 109.5 . . ?

loop_
_geom_bond_atom_site_label_1
_geom_bond_atom_site_label_2
_geom_bond_distance
_geom_bond_site_symmetry_2
_geom_bond_publ_flag
Zn1 N1 2.0528(16) . ?
Zn1 N5 2.0701(17) . ?
Zn1 N4 2.0746(16) . ?
Zn1 N3 2.1392(16) . ?
Zn1 N2 2.1669(16) . ?
Cl1 O2' 1.313(19) . ?
Cl1 O3' 1.39(3) . ?
Cl1 O3 1.406(3) . ?
Cl1 O1 1.409(2) . ?
Cl1 O4 1.414(3) . ?
Cl1 O2 1.458(2) . ?
Cl1 O4' 1.530(16) . ?
Cl2 O8' 1.25(3) . ?
Cl2 O7 1.409(2) . ?
Cl2 O6 1.427(2) . ?
Cl2 O5 1.4346(18) . ?
Cl2 O8 1.467(2) . ?
Cl2 O7' 1.67(2) . ?
O1 O3' 1.73(3) . ?
N1 C1 1.347(3) . ?
N1 C5 1.351(3) . ?
N2 C7 1.468(2) . ?
N2 C19 1.472(2) . ?
N2 C6 1.473(2) . ?
N3 C8 1.350(3) . ?
N3 C12 1.359(3) . ?
N4 C20 1.353(2) . ?
N4 C24 1.354(2) . ?
N5 C31 1.134(3) . ?
N6 C33 1.142(5) . ?
N7 C35 1.135(4) . ?
C1 C2 1.377(3) . ?
C1 H1 1.00(2) . ?
C2 C3 1.384(4) . ?
C2 H2 0.96(3) . ?
C3 C4 1.382(3) . ?
C3 H3 0.93(3) . ?
C4 C5 1.387(3) . ?
C4 H4 0.93(3) . ?
C5 C6 1.507(3) . ?
C6 H6A 0.90(3) . ?
C6 H6B 0.97(2) . ?
C7 C8 1.507(3) . ?
C7 H7A 0.98(2) . ?
C7 H7B 0.95(3) . ?
C8 C9 1.390(3) . ?
C9 C10 1.380(3) . ?
C9 H9 0.97(3) . ?
C10 C11 1.380(4) . ?
C10 H10 0.92(3) . ?
C11 C12 1.394(3) . ?
C11 H11 0.96(3) . ?
C12 C13 1.479(3) . ?
C13 C14 1.395(3) . ?
C13 C18 1.397(3) . ?
C14 C15 1.394(3) . ?
C14 H14 0.99(3) . ?
C15 C16 1.384(4) . ?
C15 H15 0.98(3) . ?
C16 C17 1.378(4) . ?
C16 H16 0.94(3) . ?
C17 C18 1.385(4) . ?
C17 H17 0.95(3) . ?
C18 H18 0.92(3) . ?
C19 C20 1.512(3) . ?
C19 H19A 0.95(2) . ?
C19 H19B 0.95(2) . ?
C20 C21 1.387(3) . ?
C21 C22 1.384(3) . ?
C21 H21 0.88(2) . ?
C22 C23 1.383(3) . ?
C22 H22 0.96(2) . ?
C23 C24 1.392(3) . ?
C23 H23 0.91(3) . ?
C24 C25 1.482(3) . ?
C25 C26 1.393(3) . ?
C25 C30 1.400(3) . ?
C26 C27 1.393(3) . ?
C26 H26 0.97(2) . ?
C27 C28 1.390(4) . ?
C27 H27 0.95(3) . ?
C28 C29 1.380(4) . ?
C28 H28 0.94(3) . ?
C29 C30 1.392(3) . ?
C29 H29 0.95(3) . ?
C30 H30 0.97(3) . ?
C31 C32 1.458(3) . ?
C32 H32A 0.9800 . ?
C32 H32B 0.9800 . ?
C32 H32C 0.9800 . ?
C33 C34 1.446(5) . ?
C34 H34A 0.9800 . ?
C34 H34B 0.9800 . ?
C34 H34C 0.9800 . ?
C35 C36 1.458(4) . ?
C36 H36A 0.9800 . ?
C36 H36B 0.9800 . ?
C36 H36C 0.9800 . ?

loop_
_geom_torsion_atom_site_label_1
_geom_torsion_atom_site_label_2
_geom_torsion_atom_site_label_3
_geom_torsion_atom_site_label_4
_geom_torsion
_geom_torsion_site_symmetry_1
_geom_torsion_site_symmetry_2
_geom_torsion_site_symmetry_3
_geom_torsion_site_symmetry_4
_geom_torsion_publ_flag
O2' Cl1 O1 O3' 132.7(15) . . . . ?
O3 Cl1 O1 O3' -33.5(13) . . . . ?
O4 Cl1 O1 O3' -154.2(13) . . . . ?
O2 Cl1 O1 O3' 84.6(13) . . . . ?
O4' Cl1 O1 O3' -107.0(14) . . . . ?
O2' Cl1 O3' O1 -80.0(17) . . . . ?
O3 Cl1 O3' O1 134.2(14) . . . . ?
O4 Cl1 O3' O1 114(2) . . . . ?
O2 Cl1 O3' O1 -111.7(4) . . . . ?
O4' Cl1 O3' O1 99.7(8) . . . . ?
N5 Zn1 N1 C1 -4.17(17) . . . . ?
N4 Zn1 N1 C1 -119.47(16) . . . . ?
N3 Zn1 N1 C1 99.51(17) . . . . ?
N2 Zn1 N1 C1 166.81(17) . . . . ?
N5 Zn1 N1 C5 173.84(13) . . . . ?
N4 Zn1 N1 C5 58.55(14) . . . . ?
N3 Zn1 N1 C5 -82.47(14) . . . . ?
N2 Zn1 N1 C5 -15.17(13) . . . . ?
N1 Zn1 N2 C7 -91.75(13) . . . . ?
N5 Zn1 N2 C7 -22.6(4) . . . . ?
N4 Zn1 N2 C7 154.19(13) . . . . ?
N3 Zn1 N2 C7 35.59(12) . . . . ?
N1 Zn1 N2 C19 148.31(12) . . . . ?
N5 Zn1 N2 C19 -142.5(3) . . . . ?
N4 Zn1 N2 C19 34.25(11) . . . . ?
N3 Zn1 N2 C19 -84.35(12) . . . . ?
N1 Zn1 N2 C6 28.30(12) . . . . ?
N5 Zn1 N2 C6 97.5(4) . . . . ?
N4 Zn1 N2 C6 -85.76(12) . . . . ?
N3 Zn1 N2 C6 155.65(13) . . . . ?
N1 Zn1 N3 C8 39.87(16) . . . . ?
N5 Zn1 N3 C8 142.90(13) . . . . ?
N4 Zn1 N3 C8 -99.98(14) . . . . ?
N2 Zn1 N3 C8 -28.88(13) . . . . ?
N1 Zn1 N3 C12 -122.89(16) . . . . ?
N5 Zn1 N3 C12 -19.86(17) . . . . ?
N4 Zn1 N3 C12 97.25(17) . . . . ?
N2 Zn1 N3 C12 168.35(17) . . . . ?
N1 Zn1 N4 C20 -99.16(13) . . . . ?
N5 Zn1 N4 C20 154.74(12) . . . . ?
N3 Zn1 N4 C20 45.37(14) . . . . ?
N2 Zn1 N4 C20 -24.68(12) . . . . ?
N1 Zn1 N4 C24 89.07(16) . . . . ?
N5 Zn1 N4 C24 -17.03(17) . . . . ?
N3 Zn1 N4 C24 -126.41(15) . . . . ?
N2 Zn1 N4 C24 163.54(16) . . . . ?
N1 Zn1 N5 C31 -112.2(17) . . . . ?
N4 Zn1 N5 C31 3.3(17) . . . . ?
N3 Zn1 N5 C31 123.2(17) . . . . ?
N2 Zn1 N5 C31 180(100) . . . . ?
C5 N1 C1 C2 -1.1(3) . . . . ?
Zn1 N1 C1 C2 176.84(15) . . . . ?
N1 C1 C2 C3 1.3(3) . . . . ?
C1 C2 C3 C4 -0.1(3) . . . . ?
C2 C3 C4 C5 -1.2(3) . . . . ?
C1 N1 C5 C4 -0.3(3) . . . . ?
Zn1 N1 C5 C4 -178.47(15) . . . . ?
C1 N1 C5 C6 176.29(17) . . . . ?
Zn1 N1 C5 C6 -1.9(2) . . . . ?
C3 C4 C5 N1 1.5(3) . . . . ?
C3 C4 C5 C6 -174.96(19) . . . . ?
C7 N2 C6 C5 79.2(2) . . . . ?
C19 N2 C6 C5 -151.06(16) . . . . ?
Zn1 N2 C6 C5 -36.59(18) . . . . ?
N1 C5 C6 N2 27.5(2) . . . . ?
C4 C5 C6 N2 -155.96(18) . . . . ?
C19 N2 C7 C8 77.0(2) . . . . ?
C6 N2 C7 C8 -153.15(17) . . . . ?
Zn1 N2 C7 C8 -37.67(18) . . . . ?
C12 N3 C8 C9 2.7(3) . . . . ?
Zn1 N3 C8 C9 -161.82(16) . . . . ?
C12 N3 C8 C7 -179.42(17) . . . . ?
Zn1 N3 C8 C7 16.1(2) . . . . ?
N2 C7 C8 N3 15.5(3) . . . . ?
N2 C7 C8 C9 -166.59(18) . . . . ?
N3 C8 C9 C10 2.3(3) . . . . ?
C7 C8 C9 C10 -175.5(2) . . . . ?
C8 C9 C10 C11 -4.3(3) . . . . ?
C9 C10 C11 C12 1.4(4) . . . . ?
C8 N3 C12 C11 -5.6(3) . . . . ?
Zn1 N3 C12 C11 156.07(16) . . . . ?
C8 N3 C12 C13 172.16(17) . . . . ?
Zn1 N3 C12 C13 -26.1(3) . . . . ?
C10 C11 C12 N3 3.7(3) . . . . ?
C10 C11 C12 C13 -174.1(2) . . . . ?
N3 C12 C13 C14 -37.8(3) . . . . ?
C11 C12 C13 C14 140.0(2) . . . . ?
N3 C12 C13 C18 143.3(2) . . . . ?
C11 C12 C13 C18 -38.9(3) . . . . ?
C18 C13 C14 C15 -1.8(3) . . . . ?
C12 C13 C14 C15 179.33(18) . . . . ?
C13 C14 C15 C16 1.0(3) . . . . ?
C14 C15 C16 C17 0.2(3) . . . . ?
C15 C16 C17 C18 -0.6(4) . . . . ?
C16 C17 C18 C13 -0.2(4) . . . . ?
C14 C13 C18 C17 1.4(3) . . . . ?
C12 C13 C18 C17 -179.7(2) . . . . ?
C7 N2 C19 C20 -153.97(16) . . . . ?
C6 N2 C19 C20 76.4(2) . . . . ?
Zn1 N2 C19 C20 -38.59(17) . . . . ?
C24 N4 C20 C21 2.7(3) . . . . ?
Zn1 N4 C20 C21 -169.81(14) . . . . ?
C24 N4 C20 C19 -178.09(16) . . . . ?
Zn1 N4 C20 C19 9.4(2) . . . . ?
N2 C19 C20 N4 21.4(2) . . . . ?
N2 C19 C20 C21 -159.39(17) . . . . ?
N4 C20 C21 C22 0.7(3) . . . . ?
C19 C20 C21 C22 -178.52(18) . . . . ?
C20 C21 C22 C23 -2.7(3) . . . . ?
C21 C22 C23 C24 1.3(3) . . . . ?
C20 N4 C24 C23 -4.0(3) . . . . ?
Zn1 N4 C24 C23 167.27(14) . . . . ?
C20 N4 C24 C25 172.48(17) . . . . ?
Zn1 N4 C24 C25 -16.2(2) . . . . ?
C22 C23 C24 N4 2.1(3) . . . . ?
C22 C23 C24 C25 -174.30(19) . . . . ?
N4 C24 C25 C26 -52.6(2) . . . . ?
C23 C24 C25 C26 123.9(2) . . . . ?
N4 C24 C25 C30 128.6(2) . . . . ?
C23 C24 C25 C30 -55.0(3) . . . . ?
C30 C25 C26 C27 -1.3(3) . . . . ?
C24 C25 C26 C27 179.83(18) . . . . ?
C25 C26 C27 C28 -0.4(3) . . . . ?
C26 C27 C28 C29 1.2(4) . . . . ?
C27 C28 C29 C30 -0.2(4) . . . . ?
C28 C29 C30 C25 -1.5(3) . . . . ?
C26 C25 C30 C29 2.3(3) . . . . ?
C24 C25 C30 C29 -178.88(19) . . . . ?
Zn1 N5 C31 C32 -69(19) . . . . ?
